data_1568483
loop_
_publ_author_name
'Li, Qian-Wen'
'Bi, Le-Yu'
'Lassoued, Mohamed Saber'
'Luo, Qian-Cheng'
'Yan, Rong'
'Ding, Xin-Kai'
'Gou, Gao-Yang'
'Zheng, Yan-Zhen'

_publ_section_title
;
 Two-dimensional semiconducting Cu(I)/Sb(III) bimetallic hybrid iodides
 with a double perovskite structure and photocurrent response.
;
_journal_issue 11
_journal_name_full Nanoscale
_journal_page_first 5265
_journal_page_last 5273
_journal_paper_doi 10.1039/d2nr06996b
_journal_volume 15
_journal_year 2023
_chemical_formula_moiety '0.25(Cu4 I32 Sb4), 0.5(H2 O), 2(C6 H16 N2)'
_chemical_formula_sum 'C12 H33 Cu I8 N4 O0.5 Sb'
_chemical_formula_weight 1441.91
_chemical_name_systematic CDACuSbI
_space_group_crystal_system monoclinic
_space_group_IT_number 14
_space_group_name_Hall '-P 2yn'
_space_group_name_H-M_alt 'P 1 21/n 1'
_atom_sites_solution_hydrogens geom
_atom_sites_solution_primary direct
_atom_sites_solution_secondary difmap
_audit_creation_date 2022-01-11
_audit_creation_method
;
Olex2 1.2
(compiled 2018.05.29 svn.r3508 for OlexSys, GUI svn.r5506)
;
_audit_update_record
;
2022-01-20 deposited with the CCDC.	2023-02-17 downloaded from the CCDC.
;
_cell_angle_alpha 90.00
_cell_angle_beta 90.809(4)
_cell_angle_gamma 90.00
_cell_formula_units_Z 8
_cell_length_a 16.934(5)
_cell_length_b 19.721(6)
_cell_length_c 18.703(6)
_cell_measurement_reflns_used 3907
_cell_measurement_temperature 150
_cell_measurement_theta_max 25.47
_cell_measurement_theta_min 2.41
_cell_volume 6245(3)
_computing_cell_refinement 'SAINT V8.18C (?, 2016)'
_computing_data_reduction 'SAINT V8.18C (?, 2016)'
_computing_molecular_graphics 'Olex2 (Dolomanov et al., 2009)'
_computing_publication_material 'Olex2 (Dolomanov et al., 2009)'
_computing_structure_refinement 'XL (Sheldrick, 2008)'
_computing_structure_solution 'SHELXS-97 (Sheldrick, 1990)'
_diffrn_ambient_temperature 150
_diffrn_measured_fraction_theta_full 0.986
_diffrn_measured_fraction_theta_max 0.986
_diffrn_measurement_device_type 'Bruker APEX-II CCD'
_diffrn_measurement_method '\f and \w scans'
_diffrn_radiation_monochromator graphite
_diffrn_radiation_type MoK\a
_diffrn_radiation_wavelength 0.71073
_diffrn_reflns_av_R_equivalents 0.0850
_diffrn_reflns_av_unetI/netI 0.0788
_diffrn_reflns_limit_h_max 20
_diffrn_reflns_limit_h_min -20
_diffrn_reflns_limit_k_max 23
_diffrn_reflns_limit_k_min -23
_diffrn_reflns_limit_l_max 22
_diffrn_reflns_limit_l_min -22
_diffrn_reflns_number 45741
_diffrn_reflns_theta_full 25.58
_diffrn_reflns_theta_max 25.58
_diffrn_reflns_theta_min 1.50
_diffrn_source 'fine-focus sealed tube'
_diffrn_standards_number 0
_exptl_absorpt_coefficient_mu 9.465
_exptl_absorpt_correction_T_max 0.7452
_exptl_absorpt_correction_T_min 0.5036
_exptl_absorpt_correction_type multi-scan
_exptl_absorpt_process_details
;
SADABS-2008/1 (Bruker,2008) was used for absorption correction.
wR2(int) was 0.1117 before and 0.0598 after correction.
The Ratio of minimum to maximum transmission is 0.6758.
The \l/2 correction factor is 0.0015.
;
_exptl_crystal_colour 'clear reddish red'
_exptl_crystal_colour_lustre clear
_exptl_crystal_colour_modifier reddish
_exptl_crystal_colour_primary red
_exptl_crystal_density_diffrn 3.067
_exptl_crystal_density_method 'not measured'
_exptl_crystal_description plate
_exptl_crystal_F_000 5128
_exptl_crystal_size_max 0.5
_exptl_crystal_size_mid 0.4
_exptl_crystal_size_min 0.25
_refine_diff_density_max 2.051
_refine_diff_density_min -1.435
_refine_diff_density_rms 0.285
_refine_ls_extinction_method none
_refine_ls_goodness_of_fit_ref 0.987
_refine_ls_hydrogen_treatment constr
_refine_ls_matrix_type full
_refine_ls_number_parameters 489
_refine_ls_number_reflns 11566
_refine_ls_number_restraints 18
_refine_ls_restrained_S_all 0.987
_refine_ls_R_factor_all 0.0997
_refine_ls_R_factor_gt 0.0441
_refine_ls_shift/su_max 0.001
_refine_ls_shift/su_mean 0.000
_refine_ls_structure_factor_coef Fsqd
_refine_ls_weighting_details 'calc w=1/[\s^2^(Fo^2^)+(0.0276P)^2^+0.0000P] where P=(Fo^2^+2Fc^2^)/3'
_refine_ls_weighting_scheme calc
_refine_ls_wR_factor_gt 0.0774
_refine_ls_wR_factor_ref 0.0939
_reflns_number_gt 6901
_reflns_number_total 11566
_reflns_threshold_expression >2sigma(I)
_cod_data_source_file d2nr06996b2.cif
_cod_data_source_block cdacusbi
_cod_depositor_comments 'Adding full bibliography for 1568483--1568484.cif.'
_cod_original_cell_volume 6246(3)
_cod_original_formula_sum 'C12 H33 Cu I8 N4 O0.50 Sb'
_cod_database_code 1568483
_olex2_refinement_description
;
1. Fixed Uiso
 At 1.2 times of:
  All C(H) groups, All C(H,H) groups, All N(H,H,H) groups
 At 1.5 times of:
  All O(H,H) groups
2. Uiso/Uaniso restraints and constraints
Uanis(N3) \\sim Ueq: with sigma of 0.01 and sigma for terminal atoms of 0.01
Uanis(C11) \\sim Ueq: with sigma of 0.01 and sigma for terminal atoms of 0.01
Uanis(N4) \\sim Ueq: with sigma of 0.01 and sigma for terminal atoms of 0.01
3.a Free rotating group:
 O1(H1D,H1E)
3.b Ternary CH refined with riding coordinates:
 C1(H1), C4(H4), C5(H5), C7(H7), C9(H9), C11(H11), C12(H12), C23(H23)
3.c Secondary CH2 refined with riding coordinates:
 C2(H2A,H2B), C3(H3A,H3B), C6(H6D,H6E), C8(H8A,H8B), C10(H10A,H10B), C13(H13A,
 H13B), C14(H14A,H14B), C15(H15A,H15B), C16(H16A,H16B), C17(H17A,H17B),
 C18(H18A,H18B), C19(H19A,H19B), C20(H20A,H20B), C21(H21A,H21B), C22(H22A,H22B),
  C24(H24A,H24B)
3.d Idealised Me refined as rotating group:
 N1(H1A,H1B,H1C), N2(H2C,H2D,H2E), N3(H3C,H3D,H3E), N4(H4A,H4B,H4C), N5(H5A,
 H5B,H5C), N6(H6A,H6B,H6C), N7(H7A,H7B,H7C), N8(H8C,H8D,H8E)
;
_olex2_submission_special_instructions 'No special instructions were received'

loop_
_space_group_symop_id
_space_group_symop_operation_xyz
1 'x, y, z'
2 '-x+1/2, y+1/2, -z+1/2'
3 '-x, -y, -z'
4 'x-1/2, -y-1/2, z-1/2'

loop_
_atom_site_label
_atom_site_type_symbol
_atom_site_fract_x
_atom_site_fract_y
_atom_site_fract_z
_atom_site_U_iso_or_equiv
_atom_site_adp_type
_atom_site_occupancy
_atom_site_calc_flag
_atom_site_disorder_assembly
_atom_site_disorder_group
_atom_site_refinement_flags_posn
_atom_site_refinement_flags_adp
Sb1 Sb 0.24754(5) 0.26352(4) 0.49073(4) 0.01560(18) Uani 1 d . . . .
Sb2 Sb 0.75623(4) 0.23724(4) 0.52982(4) 0.01526(19) Uani 1 d . . . .
I1 I 0.60256(4) 0.25138(4) 0.42158(4) 0.01951(19) Uani 1 d . . . .
I2 I 0.09727(4) 0.25989(4) 0.40998(4) 0.01987(19) Uani 1 d . . . .
I3 I 0.52480(5) 0.37737(4) 0.25308(4) 0.0197(2) Uani 1 d . . . .
I4 I 0.51309(5) 0.13356(4) 0.25518(4) 0.0188(2) Uani 1 d . . . .
I5 I 0.40035(4) 0.24961(5) 0.58064(4) 0.0223(2) Uani 1 d . . . .
I6 I 0.34180(4) 0.25767(4) 0.34903(4) 0.01970(19) Uani 1 d . . . .
I7 I 0.24225(5) 0.10200(4) 0.49094(4) 0.0197(2) Uani 1 d . . . .
I8 I 0.25123(5) 0.41025(4) 0.48279(4) 0.0218(2) Uani 1 d . . . .
I9 I 0.87864(5) 0.22836(4) 0.63378(4) 0.0219(2) Uani 1 d . . . .
I10 I 0.47394(5) 0.36792(4) 0.75199(4) 0.0207(2) Uani 1 d . . . .
I11 I 0.15107(5) 0.26831(5) 0.61962(4) 0.0223(2) Uani 1 d . . . .
I12 I 0.47237(5) 0.12386(5) 0.75469(4) 0.0224(2) Uani 1 d . . . .
I13 I 0.64606(5) 0.24538(5) 0.66496(4) 0.0229(2) Uani 1 d . . . .
I14 I 0.75762(5) 0.39807(4) 0.52945(5) 0.0225(2) Uani 1 d . . . .
I15 I 0.74620(5) 0.09121(5) 0.51575(5) 0.0251(2) Uani 1 d . . . .
I16 I 0.87093(5) 0.24429(5) 0.41941(4) 0.0269(2) Uani 1 d . . . .
Cu1 Cu 0.50200(11) 0.25766(9) 0.30206(9) 0.0377(4) Uani 1 d . . . .
O1 O 0.7922(5) 0.2529(5) 0.2523(4) 0.030(2) Uani 1 d . . . .
H1D H 0.8352 0.2769 0.2505 0.045 Uiso 1 d . . G .
H1E H 0.7649 0.2653 0.2147 0.045 Uiso 1 d . . G .
N1 N 0.5460(6) 0.3748(5) 0.5671(5) 0.022(3) Uani 1 d . . . .
H1A H 0.5328 0.3371 0.5415 0.026 Uiso 1 calc . . GR .
H1B H 0.5339 0.3683 0.6138 0.026 Uiso 1 calc . . GR .
H1C H 0.5988 0.3827 0.5633 0.026 Uiso 1 calc . . GR .
N2 N 0.4510(6) 0.1267(5) 0.4400(5) 0.020(2) Uani 1 d . . . .
H2C H 0.4628 0.1358 0.3936 0.024 Uiso 1 calc . . GR .
H2D H 0.4641 0.1631 0.4677 0.024 Uiso 1 calc . . GR .
H2E H 0.3983 0.1184 0.4435 0.024 Uiso 1 calc . . GR .
N3 N 0.0400(6) 0.1290(5) 0.5603(5) 0.020(2) Uani 1 d . . . U
H3C H 0.0892 0.1297 0.5414 0.024 Uiso 1 calc . . GR .
H3D H 0.0440 0.1300 0.6089 0.024 Uiso 1 calc . . GR .
H3E H 0.0124 0.1659 0.5447 0.024 Uiso 1 calc . . GR .
N4 N 0.8182(6) 0.6172(5) 0.7062(5) 0.017(2) Uani 1 d . . . U
H4A H 0.8156 0.6056 0.6592 0.020 Uiso 1 calc . . GR .
H4B H 0.8691 0.6272 0.7186 0.020 Uiso 1 calc . . GR .
H4C H 0.7872 0.6541 0.7139 0.020 Uiso 1 calc . . GR .
N5 N 0.6783(6) 0.3709(5) 0.8031(6) 0.028(3) Uani 1 d . . . .
H5A H 0.6268 0.3625 0.7916 0.033 Uiso 1 calc . . GR .
H5B H 0.6829 0.3801 0.8506 0.033 Uiso 1 calc . . GR .
H5C H 0.7079 0.3338 0.7926 0.033 Uiso 1 calc . . GR .
N6 N 0.7247(6) 0.3734(5) 0.3217(6) 0.026(3) Uani 1 d . . . .
H6A H 0.7487 0.3375 0.3005 0.031 Uiso 1 calc . . GR .
H6B H 0.6720 0.3724 0.3114 0.031 Uiso 1 calc . . GR .
H6C H 0.7324 0.3711 0.3699 0.031 Uiso 1 calc . . GR .
C1 C 0.7439(7) 0.5658(6) 0.2170(6) 0.015(3) Uani 1 d . . . .
H1 H 0.6880 0.5632 0.1993 0.018 Uiso 1 calc . . R .
N7 N 0.7799(6) 0.6306(5) 0.1899(5) 0.023(3) Uani 1 d . . . .
H7A H 0.7774 0.6312 0.1413 0.028 Uiso 1 calc . . GR .
H7B H 0.8312 0.6331 0.2047 0.028 Uiso 1 calc . . GR .
H7C H 0.7528 0.6667 0.2074 0.028 Uiso 1 calc . . GR .
C2 C 0.5323(9) 0.4982(6) 0.5739(7) 0.024(3) Uani 1 d . . . .
H2A H 0.5898 0.5016 0.5660 0.029 Uiso 1 calc . . R .
H2B H 0.5233 0.4957 0.6261 0.029 Uiso 1 calc . . R .
C3 C 0.8270(8) 0.4940(6) 0.7233(7) 0.023(3) Uani 1 d . . . .
H3A H 0.8146 0.4889 0.6717 0.027 Uiso 1 calc . . R .
H3B H 0.8852 0.4967 0.7292 0.027 Uiso 1 calc . . R .
N8 N 0.9746(6) 0.3670(6) 0.5565(6) 0.029(3) Uani 1 d . . . .
H8C H 0.9881 0.3319 0.5275 0.035 Uiso 1 calc . . GR .
H8D H 0.9210 0.3707 0.5577 0.035 Uiso 1 calc . . GR .
H8E H 0.9937 0.3592 0.6015 0.035 Uiso 1 calc . . GR .
C4 C 0.7898(7) 0.5589(6) 0.7509(7) 0.018(3) Uani 1 d . . . .
H4 H 0.8074 0.5662 0.8016 0.021 Uiso 1 calc . . R .
C5 C 0.7069(7) 0.4304(6) 0.7609(7) 0.016(3) Uani 1 d . . . .
H5 H 0.6898 0.4240 0.7100 0.019 Uiso 1 calc . . R .
C6 C 0.9845(8) 0.4422(7) 0.4523(6) 0.023(3) Uani 1 d . . . .
H6D H 0.9261 0.4430 0.4487 0.028 Uiso 1 calc . . R .
H6E H 1.0038 0.4040 0.4229 0.028 Uiso 1 calc . . R .
C7 C 0.4999(8) 0.4358(6) 0.5378(7) 0.019(3) Uani 1 d . . . .
H7 H 0.4426 0.4307 0.5488 0.023 Uiso 1 calc . . R .
C8 C 0.7964(7) 0.4329(7) 0.7636(7) 0.024(3) Uani 1 d . . . .
H8A H 0.8179 0.3910 0.7423 0.028 Uiso 1 calc . . R .
H8B H 0.8147 0.4351 0.8141 0.028 Uiso 1 calc . . R .
C9 C 0.4963(8) 0.0662(6) 0.4648(7) 0.018(3) Uani 1 d . . . .
H9 H 0.5524 0.0722 0.4502 0.022 Uiso 1 calc . . R .
C10 C 0.5355(8) -0.0033(6) 0.5716(7) 0.023(3) Uani 1 d . . . .
H10A H 0.5928 0.0002 0.5628 0.027 Uiso 1 calc . . R .
H10B H 0.5281 -0.0075 0.6238 0.027 Uiso 1 calc . . R .
C11 C 0.7593(8) 0.4381(6) 0.2941(7) 0.019(3) Uani 1 d . . . U
H11 H 0.8153 0.4414 0.3115 0.023 Uiso 1 calc . . R .
C12 C 1.0094(8) 0.4321(6) 0.5281(7) 0.019(3) Uani 1 d . . . .
H12 H 1.0683 0.4291 0.5308 0.023 Uiso 1 calc . . R .
C13 C 0.7441(8) 0.5649(7) 0.2957(6) 0.023(3) Uani 1 d . . . .
H13A H 0.7109 0.6024 0.3134 0.027 Uiso 1 calc . . R .
H13B H 0.7986 0.5720 0.3139 0.027 Uiso 1 calc . . R .
C14 C 0.0408(8) 0.0037(6) 0.5706(7) 0.021(3) Uani 1 d . . . .
H14A H 0.0385 0.0063 0.6234 0.025 Uiso 1 calc . . R .
H14B H 0.0969 0.0039 0.5567 0.025 Uiso 1 calc . . R .
C15 C 0.7131(8) 0.4983(6) 0.3238(6) 0.018(3) Uani 1 d . . . .
H15A H 0.6566 0.4937 0.3102 0.022 Uiso 1 calc . . R .
H15B H 0.7171 0.4982 0.3767 0.022 Uiso 1 calc . . R .
C16 C 0.6707(8) 0.4957(7) 0.7881(7) 0.027(3) Uani 1 d . . . .
H16A H 0.6124 0.4929 0.7836 0.032 Uiso 1 calc . . R .
H16B H 0.6843 0.5014 0.8394 0.032 Uiso 1 calc . . R .
C17 C 0.0008(9) -0.0624(7) 0.5443(7) 0.028(4) Uani 1 d . . . .
H17A H 0.0291 -0.1021 0.5645 0.034 Uiso 1 calc . . R .
H17B H -0.0545 -0.0639 0.5607 0.034 Uiso 1 calc . . R .
C18 C 0.7907(8) 0.5052(7) 0.1850(7) 0.024(3) Uani 1 d . . . .
H18A H 0.7859 0.5058 0.1321 0.029 Uiso 1 calc . . R .
H18B H 0.8473 0.5093 0.1981 0.029 Uiso 1 calc . . R .
C19 C 0.5106(9) 0.4385(7) 0.4582(7) 0.027(4) Uani 1 d . . . .
H19A H 0.4887 0.3967 0.4361 0.033 Uiso 1 calc . . R .
H19B H 0.5676 0.4407 0.4473 0.033 Uiso 1 calc . . R .
C20 C 0.7584(9) 0.4395(7) 0.2133(7) 0.030(4) Uani 1 d . . . .
H20A H 0.7905 0.4013 0.1953 0.036 Uiso 1 calc . . R .
H20B H 0.7036 0.4333 0.1955 0.036 Uiso 1 calc . . R .
C21 C 0.6986(8) 0.5552(7) 0.7482(8) 0.029(4) Uani 1 d . . . .
H21A H 0.6762 0.5970 0.7692 0.034 Uiso 1 calc . . R .
H21B H 0.6802 0.5522 0.6978 0.034 Uiso 1 calc . . R .
C22 C 0.4948(9) 0.0608(7) 0.5450(7) 0.029(4) Uani 1 d . . . .
H22A H 0.4393 0.0608 0.5610 0.035 Uiso 1 calc . . R .
H22B H 0.5214 0.1008 0.5663 0.035 Uiso 1 calc . . R .
C23 C -0.0024(8) 0.0650(7) 0.5370(7) 0.024(3) Uani 1 d . . . .
H23 H -0.0583 0.0662 0.5535 0.029 Uiso 1 calc . . R .
C24 C 0.9816(10) 0.4898(7) 0.5766(7) 0.036(4) Uani 1 d . . . .
H24A H 1.0006 0.4820 0.6262 0.044 Uiso 1 calc . . R .
H24B H 0.9232 0.4916 0.5767 0.044 Uiso 1 calc . . R .
Cu2 Cu 0.49723(10) 0.24386(9) 0.71080(10) 0.0376(4) Uani 1 d . . . .

loop_
_atom_site_aniso_label
_atom_site_aniso_U_11
_atom_site_aniso_U_22
_atom_site_aniso_U_33
_atom_site_aniso_U_23
_atom_site_aniso_U_13
_atom_site_aniso_U_12
Sb1 0.0162(4) 0.0128(5) 0.0178(4) 0.0004(4) 0.0007(3) -0.0013(4)
Sb2 0.0162(4) 0.0146(5) 0.0150(4) -0.0003(3) 0.0001(3) 0.0005(4)
I1 0.0203(4) 0.0190(5) 0.0190(4) -0.0003(4) -0.0038(3) -0.0006(4)
I2 0.0174(4) 0.0201(5) 0.0220(4) -0.0003(4) -0.0031(3) 0.0003(4)
I3 0.0218(5) 0.0189(5) 0.0183(4) 0.0018(4) -0.0004(4) -0.0024(4)
I4 0.0206(5) 0.0195(5) 0.0164(4) -0.0008(3) 0.0014(3) -0.0005(4)
I5 0.0197(4) 0.0279(5) 0.0192(4) -0.0012(4) -0.0046(3) -0.0009(4)
I6 0.0204(4) 0.0214(5) 0.0174(4) 0.0022(4) 0.0042(3) 0.0028(4)
I7 0.0216(5) 0.0139(5) 0.0236(4) 0.0009(4) 0.0019(4) -0.0008(4)
I8 0.0282(5) 0.0133(5) 0.0240(5) -0.0010(4) 0.0000(4) -0.0014(4)
I9 0.0197(4) 0.0271(5) 0.0188(4) 0.0034(4) -0.0052(3) -0.0014(4)
I10 0.0199(5) 0.0217(5) 0.0204(5) -0.0024(4) 0.0009(4) 0.0016(4)
I11 0.0227(4) 0.0268(5) 0.0174(4) -0.0048(4) 0.0050(3) -0.0038(4)
I12 0.0202(5) 0.0238(6) 0.0231(5) 0.0044(4) -0.0012(4) -0.0038(4)
I13 0.0203(4) 0.0274(5) 0.0212(4) 0.0051(4) 0.0063(3) 0.0043(4)
I14 0.0226(5) 0.0135(5) 0.0316(5) -0.0007(4) 0.0009(4) -0.0003(4)
I15 0.0319(5) 0.0133(5) 0.0300(5) -0.0011(4) -0.0029(4) -0.0005(4)
I16 0.0226(4) 0.0389(6) 0.0195(4) -0.0007(4) 0.0073(3) -0.0003(4)
Cu1 0.0514(11) 0.0227(11) 0.0390(10) 0.0044(9) -0.0003(8) -0.0034(9)
O1 0.035(5) 0.030(6) 0.025(5) 0.004(5) -0.005(4) -0.003(5)
N1 0.024(6) 0.025(7) 0.017(6) 0.002(5) 0.004(5) 0.002(5)
N2 0.020(6) 0.014(6) 0.025(6) 0.005(5) -0.005(5) -0.002(5)
N3 0.029(5) 0.003(5) 0.028(5) -0.005(4) 0.009(4) -0.003(4)
N4 0.027(5) 0.006(5) 0.017(5) -0.004(4) -0.004(4) 0.002(4)
N5 0.028(7) 0.023(7) 0.033(7) -0.001(5) 0.007(5) -0.007(5)
N6 0.019(6) 0.029(7) 0.030(7) 0.004(5) -0.001(5) -0.006(5)
C1 0.016(7) 0.016(7) 0.014(7) 0.002(5) 0.007(5) 0.002(5)
N7 0.019(6) 0.032(7) 0.019(6) 0.000(5) 0.002(5) -0.004(5)
C2 0.036(9) 0.008(7) 0.028(8) -0.001(6) 0.002(7) -0.002(6)
C3 0.022(8) 0.009(7) 0.038(8) 0.002(6) 0.003(6) 0.008(6)
N8 0.030(7) 0.034(8) 0.023(6) -0.001(5) -0.004(5) -0.007(6)
C4 0.015(7) 0.019(8) 0.020(7) 0.001(6) -0.005(5) 0.008(6)
C5 0.018(7) 0.016(8) 0.015(7) 0.007(5) 0.003(5) 0.000(5)
C6 0.036(9) 0.019(8) 0.014(7) -0.008(6) 0.000(6) 0.003(6)
C7 0.016(7) 0.016(8) 0.026(8) 0.001(6) 0.001(6) 0.003(6)
C8 0.011(7) 0.027(9) 0.032(8) 0.005(6) 0.003(6) 0.003(6)
C9 0.023(8) 0.010(8) 0.021(7) 0.009(5) -0.002(6) -0.006(5)
C10 0.028(8) 0.022(8) 0.018(7) 0.002(6) -0.003(6) 0.012(6)
C11 0.026(6) 0.011(6) 0.021(6) 0.008(5) 0.004(5) -0.005(5)
C12 0.023(8) 0.011(8) 0.022(7) -0.008(5) -0.001(6) -0.005(6)
C13 0.022(8) 0.027(9) 0.019(7) 0.001(6) 0.007(6) -0.004(6)
C14 0.020(7) 0.024(8) 0.019(7) 0.000(6) 0.015(5) -0.004(6)
C15 0.020(8) 0.023(8) 0.012(6) -0.005(6) 0.007(5) -0.001(6)
C16 0.015(8) 0.031(9) 0.033(8) -0.006(7) 0.002(6) -0.004(6)
C17 0.036(9) 0.018(9) 0.032(9) 0.006(6) 0.007(7) 0.003(6)
C18 0.029(9) 0.023(9) 0.021(7) 0.015(6) -0.004(6) 0.006(6)
C19 0.049(10) 0.015(8) 0.017(7) -0.005(6) -0.005(7) 0.010(7)
C20 0.029(9) 0.031(9) 0.030(9) -0.005(7) -0.003(7) 0.010(7)
C21 0.033(9) 0.015(8) 0.038(9) -0.006(6) 0.003(7) 0.007(6)
C22 0.036(9) 0.033(10) 0.018(8) -0.003(6) -0.015(6) 0.006(7)
C23 0.026(8) 0.023(9) 0.023(8) 0.001(6) -0.002(6) -0.005(6)
C24 0.061(11) 0.026(9) 0.023(8) 0.007(6) -0.001(7) -0.014(8)
Cu2 0.0329(10) 0.0212(11) 0.0593(11) 0.0052(9) 0.0164(8) 0.0004(9)

loop_
_atom_type_symbol
_atom_type_description
_atom_type_scat_dispersion_real
_atom_type_scat_dispersion_imag
_atom_type_scat_source
C C 0.0033 0.0016 'International Tables Vol C Tables 4.2.6.8 and 6.1.1.4'
H H 0.0000 0.0000 'International Tables Vol C Tables 4.2.6.8 and 6.1.1.4'
Cu Cu 0.3201 1.2651 'International Tables Vol C Tables 4.2.6.8 and 6.1.1.4'
I I -0.4742 1.8119 'International Tables Vol C Tables 4.2.6.8 and 6.1.1.4'
N N 0.0061 0.0033 'International Tables Vol C Tables 4.2.6.8 and 6.1.1.4'
O O 0.0106 0.0060 'International Tables Vol C Tables 4.2.6.8 and 6.1.1.4'
Sb Sb -0.5866 1.5461 'International Tables Vol C Tables 4.2.6.8 and 6.1.1.4'

loop_
_geom_angle_atom_site_label_1
_geom_angle_atom_site_label_2
_geom_angle_atom_site_label_3
_geom_angle
_geom_angle_site_symmetry_1
_geom_angle_site_symmetry_3
_geom_angle_publ_flag
I2 Sb1 I5 173.08(4) . . ?
I2 Sb1 I6 90.70(4) . . ?
I2 Sb1 I7 87.26(3) . . ?
I5 Sb1 I6 91.41(4) . . ?
I5 Sb1 I7 86.20(3) . . ?
I6 Sb1 I7 88.78(3) . . ?
I8 Sb1 I2 90.98(3) . . ?
I8 Sb1 I5 95.65(3) . . ?
I8 Sb1 I6 88.95(3) . . ?
I8 Sb1 I7 177.12(4) . . ?
I8 Sb1 I11 91.30(3) . . ?
I11 Sb1 I2 86.27(4) . . ?
I11 Sb1 I5 91.58(4) . . ?
I11 Sb1 I6 176.97(3) . . ?
I11 Sb1 I7 90.87(3) . . ?
I9 Sb2 I1 174.50(4) . . ?
I9 Sb2 I13 83.61(4) . . ?
I9 Sb2 I14 93.33(3) . . ?
I9 Sb2 I15 92.43(3) . . ?
I9 Sb2 I16 90.04(4) . . ?
I13 Sb2 I1 90.98(4) . . ?
I13 Sb2 I14 87.45(3) . . ?
I14 Sb2 I1 85.39(3) . . ?
I15 Sb2 I1 89.05(3) . . ?
I15 Sb2 I13 95.08(3) . . ?
I15 Sb2 I14 173.94(4) . . ?
I16 Sb2 I1 95.23(4) . . ?
I16 Sb2 I13 171.19(4) . . ?
I16 Sb2 I14 86.83(3) . . ?
I16 Sb2 I15 91.28(4) . . ?
Cu1 I1 Sb2 164.83(5) . . ?
Cu2 I5 Sb1 156.55(5) . . ?
Cu1 I6 Sb1 139.47(4) . . ?
Cu2 I13 Sb2 145.49(5) . . ?
Sb2 I16 Cu2 165.69(4) . 4_665 ?
I1 Cu1 I6 108.90(6) . . ?
I1 Cu1 I9 175.88(7) . 4_565 ?
I1 Cu1 I11 105.75(6) . 4_665 ?
I3 Cu1 I1 103.51(7) . . ?
I3 Cu1 I4 137.08(8) . . ?
I3 Cu1 I6 104.94(7) . . ?
I3 Cu1 I9 73.64(5) . 4_565 ?
I3 Cu1 I11 74.53(5) . 4_665 ?
I4 Cu1 I1 100.45(7) . . ?
I4 Cu1 I6 100.15(6) . . ?
I4 Cu1 I9 80.17(5) . 4_565 ?
I4 Cu1 I11 64.90(4) . 4_665 ?
I6 Cu1 I9 74.90(5) . 4_565 ?
I6 Cu1 I11 144.31(6) . 4_665 ?
I9 Cu1 I11 70.76(4) 4_565 4_665 ?
H1D O1 H1E 104.5 . . ?
H1A N1 H1B 109.5 . . ?
H1A N1 H1C 109.5 . . ?
H1B N1 H1C 109.5 . . ?
C7 N1 H1A 109.5 . . ?
C7 N1 H1B 109.5 . . ?
C7 N1 H1C 109.5 . . ?
H2C N2 H2D 109.5 . . ?
H2C N2 H2E 109.5 . . ?
H2D N2 H2E 109.5 . . ?
C9 N2 H2C 109.5 . . ?
C9 N2 H2D 109.5 . . ?
C9 N2 H2E 109.5 . . ?
H3C N3 H3D 109.5 . . ?
H3C N3 H3E 109.5 . . ?
H3D N3 H3E 109.5 . . ?
C23 N3 H3C 109.5 . . ?
C23 N3 H3D 109.5 . . ?
C23 N3 H3E 109.5 . . ?
H4A N4 H4B 109.5 . . ?
H4A N4 H4C 109.5 . . ?
H4B N4 H4C 109.5 . . ?
C4 N4 H4A 109.5 . . ?
C4 N4 H4B 109.5 . . ?
C4 N4 H4C 109.5 . . ?
H5A N5 H5B 109.5 . . ?
H5A N5 H5C 109.5 . . ?
H5B N5 H5C 109.5 . . ?
C5 N5 H5A 109.5 . . ?
C5 N5 H5B 109.5 . . ?
C5 N5 H5C 109.5 . . ?
H6A N6 H6B 109.5 . . ?
H6A N6 H6C 109.5 . . ?
H6B N6 H6C 109.5 . . ?
C11 N6 H6A 109.5 . . ?
C11 N6 H6B 109.5 . . ?
C11 N6 H6C 109.5 . . ?
N7 C1 H1 108.6 . . ?
N7 C1 C18 108.2(10) . . ?
C13 C1 H1 108.6 . . ?
C13 C1 N7 110.6(10) . . ?
C13 C1 C18 112.4(10) . . ?
C18 C1 H1 108.6 . . ?
C1 N7 H7A 109.5 . . ?
C1 N7 H7B 109.5 . . ?
C1 N7 H7C 109.5 . . ?
H7A N7 H7B 109.5 . . ?
H7A N7 H7C 109.5 . . ?
H7B N7 H7C 109.5 . . ?
H2A C2 H2B 108.4 . . ?
C7 C2 H2A 110.0 . . ?
C7 C2 H2B 110.0 . . ?
C7 C2 C19 108.5(11) . 3_666 ?
C19 C2 H2A 110.0 3_666 . ?
C19 C2 H2B 110.0 3_666 . ?
H3A C3 H3B 108.1 . . ?
C4 C3 H3A 109.5 . . ?
C4 C3 H3B 109.5 . . ?
C8 C3 H3A 109.5 . . ?
C8 C3 H3B 109.5 . . ?
C8 C3 C4 110.7(11) . . ?
H8C N8 H8D 109.5 . . ?
H8C N8 H8E 109.5 . . ?
H8D N8 H8E 109.5 . . ?
C12 N8 H8C 109.5 . . ?
C12 N8 H8D 109.5 . . ?
C12 N8 H8E 109.5 . . ?
N4 C4 C3 108.4(10) . . ?
N4 C4 H4 108.8 . . ?
N4 C4 C21 110.2(10) . . ?
C3 C4 H4 108.8 . . ?
C3 C4 C21 111.6(11) . . ?
C21 C4 H4 108.8 . . ?
N5 C5 H5 108.2 . . ?
N5 C5 C8 109.7(10) . . ?
N5 C5 C16 110.7(11) . . ?
C8 C5 H5 108.2 . . ?
C8 C5 C16 111.7(11) . . ?
C16 C5 H5 108.2 . . ?
H6D C6 H6E 108.1 . . ?
C12 C6 H6D 109.6 . . ?
C12 C6 H6E 109.6 . . ?
C12 C6 C24 110.2(11) . 3_766 ?
C24 C6 H6D 109.6 3_766 . ?
C24 C6 H6E 109.6 3_766 . ?
N1 C7 H7 109.8 . . ?
C2 C7 N1 107.6(10) . . ?
C2 C7 H7 109.8 . . ?
C19 C7 N1 108.3(10) . . ?
C19 C7 C2 111.7(11) . . ?
C19 C7 H7 109.8 . . ?
C3 C8 H8A 109.4 . . ?
C3 C8 H8B 109.4 . . ?
C5 C8 C3 111.0(11) . . ?
C5 C8 H8A 109.4 . . ?
C5 C8 H8B 109.4 . . ?
H8A C8 H8B 108.0 . . ?
N2 C9 H9 108.0 . . ?
N2 C9 C10 109.9(10) . 3_656 ?
N2 C9 C22 110.6(11) . . ?
C10 C9 H9 108.0 3_656 . ?
C22 C9 H9 108.0 . . ?
C22 C9 C10 112.3(11) . 3_656 ?
C9 C10 H10A 109.2 3_656 . ?
C9 C10 H10B 109.2 3_656 . ?
C9 C10 C22 112.3(11) 3_656 . ?
H10A C10 H10B 107.9 . . ?
C22 C10 H10A 109.2 . . ?
C22 C10 H10B 109.2 . . ?
N6 C11 H11 108.6 . . ?
N6 C11 C15 109.4(11) . . ?
N6 C11 C20 111.2(11) . . ?
C15 C11 H11 108.6 . . ?
C20 C11 H11 108.6 . . ?
C20 C11 C15 110.5(11) . . ?
N8 C12 H12 109.0 . . ?
N8 C12 C24 107.3(11) . . ?
C6 C12 N8 110.0(10) . . ?
C6 C12 H12 109.0 . . ?
C6 C12 C24 112.3(11) . . ?
C24 C12 H12 109.0 . . ?
C1 C13 H13A 109.4 . . ?
C1 C13 H13B 109.4 . . ?
C1 C13 C15 111.3(11) . . ?
H13A C13 H13B 108.0 . . ?
C15 C13 H13A 109.4 . . ?
C15 C13 H13B 109.4 . . ?
H14A C14 H14B 108.3 . . ?
C17 C14 H14A 109.8 . . ?
C17 C14 H14B 109.8 . . ?
C23 C14 H14A 109.8 . . ?
C23 C14 H14B 109.8 . . ?
C23 C14 C17 109.2(11) . . ?
C11 C15 H15A 109.3 . . ?
C11 C15 H15B 109.3 . . ?
C13 C15 C11 111.4(11) . . ?
C13 C15 H15A 109.3 . . ?
C13 C15 H15B 109.3 . . ?
H15A C15 H15B 108.0 . . ?
C5 C16 H16A 109.2 . . ?
C5 C16 H16B 109.2 . . ?
H16A C16 H16B 107.9 . . ?
C21 C16 C5 111.9(12) . . ?
C21 C16 H16A 109.2 . . ?
C21 C16 H16B 109.2 . . ?
C14 C17 H17A 109.8 . . ?
C14 C17 H17B 109.8 . . ?
H17A C17 H17B 108.2 . . ?
C23 C17 C14 109.4(11) 3_556 . ?
C23 C17 H17A 109.8 3_556 . ?
C23 C17 H17B 109.8 3_556 . ?
C1 C18 H18A 109.7 . . ?
C1 C18 H18B 109.7 . . ?
H18A C18 H18B 108.2 . . ?
C20 C18 C1 109.6(11) . . ?
C20 C18 H18A 109.7 . . ?
C20 C18 H18B 109.7 . . ?
C2 C19 H19A 109.6 3_666 . ?
C2 C19 H19B 109.6 3_666 . ?
C7 C19 C2 110.3(11) . 3_666 ?
C7 C19 H19A 109.6 . . ?
C7 C19 H19B 109.6 . . ?
H19A C19 H19B 108.1 . . ?
C11 C20 H20A 109.3 . . ?
C11 C20 H20B 109.3 . . ?
C18 C20 C11 111.7(11) . . ?
C18 C20 H20A 109.3 . . ?
C18 C20 H20B 109.3 . . ?
H20A C20 H20B 107.9 . . ?
C4 C21 H21A 109.6 . . ?
C4 C21 H21B 109.6 . . ?
C16 C21 C4 110.4(11) . . ?
C16 C21 H21A 109.6 . . ?
C16 C21 H21B 109.6 . . ?
H21A C21 H21B 108.1 . . ?
C9 C22 C10 111.8(11) . . ?
C9 C22 H22A 109.3 . . ?
C9 C22 H22B 109.3 . . ?
C10 C22 H22A 109.3 . . ?
C10 C22 H22B 109.3 . . ?
H22A C22 H22B 107.9 . . ?
N3 C23 C14 108.5(10) . . ?
N3 C23 C17 107.5(11) . 3_556 ?
N3 C23 H23 109.8 . . ?
C14 C23 H23 109.8 . . ?
C17 C23 C14 111.4(11) 3_556 . ?
C17 C23 H23 109.8 3_556 . ?
C6 C24 H24A 110.0 3_766 . ?
C6 C24 H24B 110.0 3_766 . ?
C12 C24 C6 108.5(12) . 3_766 ?
C12 C24 H24A 110.0 . . ?
C12 C24 H24B 110.0 . . ?
H24A C24 H24B 108.4 . . ?
I5 Cu2 I2 170.29(6) . 4_666 ?
I10 Cu2 I2 78.97(5) . 4_666 ?
I10 Cu2 I5 97.17(6) . . ?
I10 Cu2 I13 103.44(7) . . ?
I12 Cu2 I2 75.90(5) . 4_666 ?
I12 Cu2 I5 102.23(7) . . ?
I12 Cu2 I10 139.01(8) . . ?
I12 Cu2 I13 105.98(7) . . ?
I13 Cu2 I2 84.93(5) . 4_666 ?
I13 Cu2 I5 104.68(7) . . ?

loop_
_geom_bond_atom_site_label_1
_geom_bond_atom_site_label_2
_geom_bond_distance
_geom_bond_site_symmetry_2
_geom_bond_publ_flag
Sb1 I2 2.9417(12) . ?
Sb1 I5 3.0785(12) . ?
Sb1 I6 3.1152(13) . ?
Sb1 I7 3.1866(15) . ?
Sb1 I8 2.8983(15) . ?
Sb1 I11 2.9326(13) . ?
Sb2 I1 3.2862(12) . ?
Sb2 I9 2.8275(12) . ?
Sb2 I13 3.1666(13) . ?
Sb2 I14 3.1720(15) . ?
Sb2 I15 2.8967(15) . ?
Sb2 I16 2.8584(13) . ?
I1 Cu1 2.7939(19) . ?
I3 Cu1 2.564(2) . ?
I4 Cu1 2.607(2) . ?
I5 Cu2 2.919(2) . ?
I6 Cu1 2.863(2) . ?
I10 Cu2 2.597(2) . ?
I12 Cu2 2.542(2) . ?
I13 Cu2 2.6738(19) . ?
I16 Cu2 4.482(2) 4_665 ?
Cu1 I9 3.763(2) 4_565 ?
Cu1 I11 4.304(2) 4_665 ?
O1 H1D 0.8699 . ?
O1 H1E 0.8699 . ?
N1 H1A 0.9100 . ?
N1 H1B 0.9100 . ?
N1 H1C 0.9100 . ?
N1 C7 1.532(15) . ?
N2 H2C 0.9100 . ?
N2 H2D 0.9100 . ?
N2 H2E 0.9100 . ?
N2 C9 1.489(15) . ?
N3 H3C 0.9100 . ?
N3 H3D 0.9100 . ?
N3 H3E 0.9100 . ?
N3 C23 1.513(15) . ?
N4 H4A 0.9100 . ?
N4 H4B 0.9100 . ?
N4 H4C 0.9100 . ?
N4 C4 1.505(15) . ?
N5 H5A 0.9100 . ?
N5 H5B 0.9100 . ?
N5 H5C 0.9100 . ?
N5 C5 1.498(15) . ?
N6 H6A 0.9100 . ?
N6 H6B 0.9100 . ?
N6 H6C 0.9100 . ?
N6 C11 1.498(15) . ?
C1 H1 1.0000 . ?
C1 N7 1.506(15) . ?
C1 C13 1.472(16) . ?
C1 C18 1.559(17) . ?
N7 H7A 0.9100 . ?
N7 H7B 0.9100 . ?
N7 H7C 0.9100 . ?
C2 H2A 0.9900 . ?
C2 H2B 0.9900 . ?
C2 C7 1.504(17) . ?
C2 C19 1.560(17) 3_666 ?
C3 H3A 0.9900 . ?
C3 H3B 0.9900 . ?
C3 C4 1.520(17) . ?
C3 C8 1.517(17) . ?
N8 H8C 0.9100 . ?
N8 H8D 0.9100 . ?
N8 H8E 0.9100 . ?
N8 C12 1.513(16) . ?
C4 H4 1.0000 . ?
C4 C21 1.546(17) . ?
C5 H5 1.0000 . ?
C5 C8 1.517(15) . ?
C5 C16 1.518(17) . ?
C6 H6D 0.9900 . ?
C6 H6E 0.9900 . ?
C6 C12 1.488(17) . ?
C6 C24 1.558(18) 3_766 ?
C7 H7 1.0000 . ?
C7 C19 1.503(17) . ?
C8 H8A 0.9900 . ?
C8 H8B 0.9900 . ?
C9 H9 1.0000 . ?
C9 C10 1.509(17) 3_656 ?
C9 C22 1.505(17) . ?
C10 C9 1.509(17) 3_656 ?
C10 H10A 0.9900 . ?
C10 H10B 0.9900 . ?
C10 C22 1.520(17) . ?
C11 H11 1.0000 . ?
C11 C15 1.531(17) . ?
C11 C20 1.511(17) . ?
C12 H12 1.0000 . ?
C12 C24 1.534(18) . ?
C13 H13A 0.9900 . ?
C13 H13B 0.9900 . ?
C13 C15 1.511(17) . ?
C14 H14A 0.9900 . ?
C14 H14B 0.9900 . ?
C14 C17 1.545(18) . ?
C14 C23 1.543(18) . ?
C15 H15A 0.9900 . ?
C15 H15B 0.9900 . ?
C16 H16A 0.9900 . ?
C16 H16B 0.9900 . ?
C16 C21 1.471(18) . ?
C17 H17A 0.9900 . ?
C17 H17B 0.9900 . ?
C17 C23 1.523(17) 3_556 ?
C18 H18A 0.9900 . ?
C18 H18B 0.9900 . ?
C18 C20 1.506(18) . ?
C19 C2 1.560(17) 3_666 ?
C19 H19A 0.9900 . ?
C19 H19B 0.9900 . ?
C20 H20A 0.9900 . ?
C20 H20B 0.9900 . ?
C21 H21A 0.9900 . ?
C21 H21B 0.9900 . ?
C22 H22A 0.9900 . ?
C22 H22B 0.9900 . ?
C23 C17 1.523(17) 3_556 ?
C23 H23 1.0000 . ?
C24 C6 1.558(18) 3_766 ?
C24 H24A 0.9900 . ?
C24 H24B 0.9900 . ?
Cu2 I2 4.071(2) 4_666 ?
